data_4082431
loop_
_publ_author_name
'Li, Ying-Zhou'
'Ganguly, Rakesh'
'Leong, Weng Kee'

_publ_section_title
;
 Oxidative Addition across Sb--H and Sb--Sb Bonds by an Osmium Carbonyl
 Cluster: Trapping the Intermediate
;
_journal_issue 3
_journal_name_full Organometallics
_journal_page_first 823
_journal_paper_doi 10.1021/om401206d
_journal_volume 33
_journal_year 2014
_chemical_formula_sum 'C35 H13 Cl2 O22 Os6 Sb'
_chemical_formula_weight 2119.30
_chemical_name_systematic
; 
 ? 
;
_space_group_IT_number 2
_symmetry_cell_setting triclinic
_symmetry_space_group_name_Hall '-P 1'
_symmetry_space_group_name_H-M 'P -1'
_atom_sites_solution_hydrogens geom
_atom_sites_solution_primary direct
_atom_sites_solution_secondary difmap
_audit_creation_method SHELXL-97
_cell_angle_alpha 101.276(5)
_cell_angle_beta 103.486(5)
_cell_angle_gamma 101.811(5)
_cell_formula_units_Z 2
_cell_length_a 9.6091(8)
_cell_length_b 13.4150(12)
_cell_length_c 19.2830(17)
_cell_measurement_reflns_used 3843
_cell_measurement_temperature 103(2)
_cell_measurement_theta_max 26.95
_cell_measurement_theta_min 2.26
_cell_volume 2287.4(4)
_computing_cell_refinement 'Bruker SAINT'
_computing_data_collection 'Bruker APEX2'
_computing_data_reduction 'Bruker SAINT'
_computing_molecular_graphics 'Bruker SHELXTL'
_computing_publication_material 'Bruker SHELXTL'
_computing_structure_refinement 'SHELXL-97 (Sheldrick, 1997)'
_computing_structure_solution 'SHELXS-97 (Sheldrick, 1990)'
_diffrn_ambient_temperature 103(2)
_diffrn_measured_fraction_theta_full 0.980
_diffrn_measured_fraction_theta_max 0.980
_diffrn_radiation_monochromator graphite
_diffrn_radiation_source 'fine-focus sealed tube'
_diffrn_radiation_type MoK\a
_diffrn_radiation_wavelength 0.71073
_diffrn_reflns_av_R_equivalents 0.0000
_diffrn_reflns_av_sigmaI/netI 0.0687
_diffrn_reflns_limit_h_max 11
_diffrn_reflns_limit_h_min -12
_diffrn_reflns_limit_k_max 16
_diffrn_reflns_limit_k_min -17
_diffrn_reflns_limit_l_max 24
_diffrn_reflns_limit_l_min 0
_diffrn_reflns_number 20911
_diffrn_reflns_theta_full 27.14
_diffrn_reflns_theta_max 27.14
_diffrn_reflns_theta_min 2.22
_exptl_absorpt_coefficient_mu 17.374
_exptl_absorpt_correction_T_max 0.3370
_exptl_absorpt_correction_T_min 0.1287
_exptl_absorpt_correction_type multi-scan
_exptl_absorpt_process_details sadabs
_exptl_crystal_colour yellow
_exptl_crystal_density_diffrn 3.077
_exptl_crystal_density_method 'not measured'
_exptl_crystal_description block
_exptl_crystal_F_000 1880
_exptl_crystal_size_max 0.20
_exptl_crystal_size_mid 0.12
_exptl_crystal_size_min 0.08
_refine_diff_density_max 3.226
_refine_diff_density_min -4.344
_refine_diff_density_rms 0.581
_refine_ls_extinction_method none
_refine_ls_goodness_of_fit_ref 1.058
_refine_ls_hydrogen_treatment constr
_refine_ls_matrix_type full
_refine_ls_number_parameters 596
_refine_ls_number_reflns 20911
_refine_ls_number_restraints 210
_refine_ls_restrained_S_all 1.055
_refine_ls_R_factor_all 0.0717
_refine_ls_R_factor_gt 0.0509
_refine_ls_shift/su_max 0.001
_refine_ls_shift/su_mean 0.000
_refine_ls_structure_factor_coef Fsqd
_refine_ls_weighting_details 'calc w=1/[\s^2^(Fo^2^)+(0.0953P)^2^+6.4715P] where P=(Fo^2^+2Fc^2^)/3'
_refine_ls_weighting_scheme calc
_refine_ls_wR_factor_gt 0.1405
_refine_ls_wR_factor_ref 0.1605
_reflns_number_gt 16277
_reflns_number_total 20911
_reflns_threshold_expression >2sigma(I)
_cod_data_source_file om401206d_si_001.cif
_cod_data_source_block lwk143r
_cod_depositor_comments
;
The following automatic conversions were performed:

'_symmetry_cell_setting' value 'Triclinic' changed to 'triclinic'
according to
/usr/data/users/saulius/automatic-downloads/current/ACS/lib/dictionaries/cif_core.dic
dictionary named 'cif_core.dic' version 2.4.2 from 2011-04-26.

Automatic conversion script
Id: cif_fix_values 2281 2013-09-26 08:29:07Z andrius 
;
_cod_original_cell_volume 2287.4(3)
_cod_original_sg_symbol_H-M P-1
_cod_database_code 4082431

loop_
_symmetry_equiv_pos_as_xyz
'x, y, z'
'-x, -y, -z'

loop_
_atom_site_label
_atom_site_type_symbol
_atom_site_fract_x
_atom_site_fract_y
_atom_site_fract_z
_atom_site_U_iso_or_equiv
_atom_site_adp_type
_atom_site_occupancy
_atom_site_symmetry_multiplicity
_atom_site_calc_flag
_atom_site_refinement_flags
Os1 Os 1.04435(4) 0.71129(3) 0.675609(19) 0.01244(9) Uani 1 1 d .
Os2 Os 0.86253(4) 0.82905(3) 0.59024(2) 0.01685(10) Uani 1 1 d .
H12 H 0.8862 0.7698 0.6691 0.030 Uiso 1 1 d R
Os3 Os 1.10697(4) 0.76515(3) 0.54764(2) 0.01492(10) Uani 1 1 d .
Os4 Os 0.85602(4) 0.50748(3) 0.82169(2) 0.01404(10) Uani 1 1 d .
Os5 Os 0.55583(4) 0.41770(3) 0.72354(2) 0.01527(10) Uani 1 1 d .
Os6 Os 0.68086(4) 0.31429(3) 0.83107(2) 0.01518(10) Uani 1 1 d .
Sb1 Sb 0.95813(7) 0.69024(5) 0.79539(3) 0.01361(14) Uani 1 1 d .
C1 C 0.9024(10) 0.5809(8) 0.6193(5) 0.014(2) Uani 1 1 d U
C2 C 1.1952(11) 0.6398(8) 0.6934(6) 0.020(2) Uani 1 1 d U
C3 C 1.1805(11) 0.8406(8) 0.7408(5) 0.015(2) Uani 1 1 d U
C4 C 1.0017(12) 0.9611(9) 0.6547(6) 0.025(2) Uani 1 1 d U
C5 C 0.7007(13) 0.8645(10) 0.6237(7) 0.033(3) Uani 1 1 d U
C6 C 0.8437(12) 0.8924(8) 0.5082(6) 0.021(2) Uani 1 1 d U
C7 C 0.7251(11) 0.6955(8) 0.5272(6) 0.021(2) Uani 1 1 d U
C8 C 1.1046(11) 0.8220(8) 0.4633(6) 0.019(2) Uani 1 1 d U
C9 C 0.9710(10) 0.6317(8) 0.4886(5) 0.014(2) Uani 1 1 d U
C10 C 1.2690(11) 0.7036(8) 0.5467(6) 0.019(2) Uani 1 1 d U
C11 C 1.2435(12) 0.8951(8) 0.6123(6) 0.022(2) Uani 1 1 d U
C12 C 1.0218(11) 0.5084(8) 0.8961(6) 0.021(2) Uani 1 1 d U
C13 C 0.7835(12) 0.5876(8) 0.8946(6) 0.024(2) Uani 1 1 d U
C14 C 0.9325(12) 0.4388(8) 0.7448(6) 0.022(2) Uani 1 1 d U
C15 C 0.7573(13) 0.2384(9) 0.7571(6) 0.027(2) Uani 1 1 d U
C16 C 0.5135(12) 0.1992(9) 0.8109(6) 0.024(2) Uani 1 1 d U
C17 C 0.8238(11) 0.2898(8) 0.9077(6) 0.018(2) Uani 1 1 d U
C18 C 0.6152(11) 0.3954(7) 0.9062(5) 0.015(2) Uani 1 1 d U
C19 C 0.4841(11) 0.4928(8) 0.7999(6) 0.019(2) Uani 1 1 d U
C20 C 0.5685(12) 0.5268(8) 0.6745(6) 0.023(2) Uani 1 1 d U
C21 C 0.3583(13) 0.3323(9) 0.6758(6) 0.028(3) Uani 1 1 d U
C22 C 0.6260(13) 0.3323(9) 0.6514(6) 0.027(2) Uani 1 1 d U
C23 C 1.1519(11) 0.7715(8) 0.8865(5) 0.015(2) Uani 1 1 d U
C24 C 1.1609(12) 0.8637(8) 0.9369(6) 0.025(2) Uani 1 1 d U
H24 H 1.0785 0.8933 0.9325 0.030 Uiso 1 1 calc R
C25 C 1.2922(13) 0.9132(9) 0.9943(6) 0.029(3) Uani 1 1 d U
H25 H 1.3005 0.9775 1.0280 0.035 Uiso 1 1 calc R
C26 C 1.4087(13) 0.8672(9) 1.0010(7) 0.032(3) Uani 1 1 d U
H26 H 1.4966 0.8997 1.0404 0.038 Uiso 1 1 calc R
C27 C 1.4006(13) 0.7747(10) 0.9515(6) 0.031(3) Uani 1 1 d U
H27 H 1.4827 0.7447 0.9561 0.038 Uiso 1 1 calc R
C28 C 1.2724(11) 0.7274(9) 0.8960(6) 0.022(2) Uani 1 1 d U
H28 H 1.2650 0.6627 0.8630 0.027 Uiso 1 1 calc R
C29 C 0.8255(11) 0.8001(8) 0.8077(5) 0.015(2) Uani 1 1 d U
C30 C 0.6780(12) 0.7674(9) 0.8097(6) 0.024(2) Uani 1 1 d U
H30 H 0.6369 0.6957 0.8074 0.029 Uiso 1 1 calc R
C31 C 0.5924(12) 0.8376(9) 0.8148(6) 0.024(2) Uani 1 1 d U
H31 H 0.4924 0.8141 0.8151 0.029 Uiso 1 1 calc R
C32 C 0.6520(12) 0.9422(9) 0.8196(6) 0.025(2) Uani 1 1 d U
H32 H 0.5937 0.9912 0.8237 0.030 Uiso 1 1 calc R
C33 C 0.7974(14) 0.9752(10) 0.8183(7) 0.033(3) Uani 1 1 d U
H33 H 0.8390 1.0472 0.8219 0.039 Uiso 1 1 calc R
C34 C 0.8820(11) 0.9049(8) 0.8120(5) 0.017(2) Uani 1 1 d U
H34 H 0.9812 0.9289 0.8106 0.020 Uiso 1 1 calc R
C35 C 0.7736(15) 0.7273(11) 0.0956(7) 0.043(3) Uani 1 1 d U
H35A H 0.6650 0.6963 0.0764 0.051 Uiso 1 1 calc R
H35B H 0.8213 0.6854 0.0648 0.051 Uiso 1 1 calc R
Cl1 Cl 0.8337(4) 0.7189(3) 0.18715(18) 0.0494(9) Uani 1 1 d .
Cl2 Cl 0.8149(5) 0.8577(3) 0.0872(2) 0.0548(10) Uani 1 1 d .
O1 O 0.8161(8) 0.5009(6) 0.5885(4) 0.0252(17) Uani 1 1 d .
O2 O 1.2882(9) 0.5986(6) 0.7037(4) 0.0309(19) Uani 1 1 d .
O3 O 1.2642(8) 0.9130(6) 0.7827(4) 0.0224(16) Uani 1 1 d .
O4 O 1.0754(9) 1.0380(6) 0.6937(5) 0.0325(19) Uani 1 1 d .
O5 O 0.6022(9) 0.8869(8) 0.6401(5) 0.049(3) Uani 1 1 d .
O6 O 0.8297(10) 0.9293(6) 0.4614(4) 0.037(2) Uani 1 1 d .
O7 O 0.6393(8) 0.6199(6) 0.4916(4) 0.0266(17) Uani 1 1 d .
O8 O 1.1014(10) 0.8548(7) 0.4143(4) 0.037(2) Uani 1 1 d .
O9 O 0.8941(8) 0.5536(6) 0.4516(4) 0.0262(17) Uani 1 1 d .
O10 O 1.3693(9) 0.6697(6) 0.5483(4) 0.0292(18) Uani 1 1 d .
O11 O 1.3307(8) 0.9722(6) 0.6486(4) 0.0259(17) Uani 1 1 d .
O12 O 1.1186(8) 0.5050(6) 0.9424(4) 0.0265(17) Uani 1 1 d .
O13 O 0.7460(8) 0.6402(6) 0.9364(4) 0.0229(16) Uani 1 1 d .
O14 O 0.9827(10) 0.4041(6) 0.7029(4) 0.033(2) Uani 1 1 d .
O15 O 0.8009(10) 0.1854(6) 0.7182(4) 0.033(2) Uani 1 1 d .
O16 O 0.4112(9) 0.1277(6) 0.7982(5) 0.034(2) Uani 1 1 d .
O17 O 0.9119(9) 0.2774(7) 0.9541(4) 0.0324(19) Uani 1 1 d .
O18 O 0.5728(8) 0.4362(6) 0.9523(4) 0.0239(17) Uani 1 1 d .
O19 O 0.4334(8) 0.5353(6) 0.8400(4) 0.0247(17) Uani 1 1 d .
O20 O 0.5815(10) 0.5930(7) 0.6458(5) 0.038(2) Uani 1 1 d .
O21 O 0.2401(10) 0.2859(8) 0.6453(5) 0.048(2) Uani 1 1 d .
O22 O 0.6610(11) 0.2825(7) 0.6076(4) 0.039(2) Uani 1 1 d .

loop_
_atom_site_aniso_label
_atom_site_aniso_U_11
_atom_site_aniso_U_22
_atom_site_aniso_U_33
_atom_site_aniso_U_23
_atom_site_aniso_U_13
_atom_site_aniso_U_12
Os1 0.01608(19) 0.01365(19) 0.00903(18) 0.00233(15) 0.00431(15) 0.00672(15)
Os2 0.0213(2) 0.0199(2) 0.01143(19) 0.00279(16) 0.00542(16) 0.01005(16)
Os3 0.0214(2) 0.0157(2) 0.01003(19) 0.00240(15) 0.00656(16) 0.00830(16)
Os4 0.01712(19) 0.0152(2) 0.01050(19) 0.00283(15) 0.00413(15) 0.00586(15)
Os5 0.0183(2) 0.0165(2) 0.01015(19) 0.00118(16) 0.00228(15) 0.00675(15)
Os6 0.0185(2) 0.0152(2) 0.01207(19) 0.00302(16) 0.00430(16) 0.00560(15)
Sb1 0.0172(3) 0.0150(3) 0.0098(3) 0.0015(3) 0.0047(3) 0.0075(3)
C1 0.016(4) 0.017(4) 0.010(3) 0.001(3) 0.002(3) 0.009(3)
C2 0.021(4) 0.021(4) 0.017(4) 0.006(3) 0.006(3) 0.005(3)
C3 0.018(4) 0.014(4) 0.016(4) 0.006(3) 0.003(3) 0.009(3)
C4 0.026(4) 0.027(4) 0.024(4) 0.003(3) 0.009(3) 0.011(3)
C5 0.031(4) 0.035(5) 0.029(4) -0.001(4) 0.007(4) 0.010(4)
C6 0.023(4) 0.023(4) 0.020(4) 0.008(3) 0.006(3) 0.010(3)
C7 0.019(4) 0.023(4) 0.021(4) 0.002(3) 0.006(3) 0.010(3)
C8 0.024(4) 0.018(4) 0.020(4) 0.003(3) 0.014(3) 0.008(3)
C9 0.016(4) 0.019(4) 0.011(4) 0.003(3) 0.005(3) 0.011(3)
C10 0.019(4) 0.020(4) 0.019(4) 0.004(3) 0.006(3) 0.007(3)
C11 0.026(4) 0.022(4) 0.021(4) 0.004(3) 0.008(3) 0.010(3)
C12 0.020(4) 0.023(4) 0.021(4) 0.009(3) 0.008(3) 0.006(3)
C13 0.026(4) 0.023(4) 0.024(4) 0.008(3) 0.007(3) 0.004(3)
C14 0.024(4) 0.024(4) 0.021(4) 0.010(3) 0.006(3) 0.010(3)
C15 0.031(4) 0.025(4) 0.024(4) 0.010(3) 0.004(3) 0.007(3)
C16 0.025(4) 0.026(4) 0.021(4) 0.005(3) 0.008(3) 0.008(3)
C17 0.022(4) 0.020(4) 0.016(4) 0.008(3) 0.007(3) 0.005(3)
C18 0.018(4) 0.013(4) 0.011(4) 0.006(3) 0.000(3) 0.003(3)
C19 0.020(4) 0.017(4) 0.016(4) 0.009(3) -0.004(3) 0.004(3)
C20 0.029(4) 0.020(4) 0.025(4) 0.009(3) 0.010(3) 0.014(3)
C21 0.030(4) 0.028(4) 0.024(4) 0.000(3) 0.006(3) 0.007(3)
C22 0.034(4) 0.027(4) 0.020(4) 0.007(3) 0.005(3) 0.010(3)
C23 0.017(4) 0.016(4) 0.012(4) 0.006(3) 0.007(3) 0.000(3)
C24 0.030(4) 0.023(4) 0.022(4) 0.008(3) 0.007(3) 0.006(3)
C25 0.037(4) 0.027(4) 0.020(4) 0.008(3) 0.005(3) 0.006(3)
C26 0.031(4) 0.030(4) 0.027(4) 0.007(4) 0.002(4) 0.002(3)
C27 0.029(4) 0.036(4) 0.028(4) 0.010(4) 0.006(3) 0.009(4)
C28 0.023(4) 0.027(4) 0.019(4) 0.006(3) 0.008(3) 0.007(3)
C29 0.019(4) 0.016(4) 0.010(3) -0.002(3) 0.007(3) 0.008(3)
C30 0.026(4) 0.020(4) 0.022(4) 0.002(3) 0.002(3) 0.007(3)
C31 0.020(4) 0.029(4) 0.023(4) 0.005(3) 0.005(3) 0.010(3)
C32 0.026(4) 0.023(4) 0.027(4) 0.001(3) 0.011(3) 0.009(3)
C33 0.037(4) 0.029(4) 0.034(4) 0.009(4) 0.007(4) 0.013(4)
C34 0.020(4) 0.016(4) 0.017(4) 0.004(3) 0.007(3) 0.005(3)
C35 0.040(5) 0.044(5) 0.040(5) 0.008(4) 0.010(4) 0.006(4)
Cl1 0.064(2) 0.056(2) 0.0310(17) 0.0043(16) 0.0113(16) 0.0316(19)
Cl2 0.068(3) 0.039(2) 0.055(2) 0.0097(17) 0.015(2) 0.0142(18)
O1 0.028(4) 0.022(4) 0.023(4) 0.005(3) 0.007(3) 0.003(3)
O2 0.033(5) 0.035(5) 0.031(5) 0.011(4) 0.009(4) 0.022(4)
O3 0.026(4) 0.020(4) 0.020(4) 0.006(3) 0.007(3) 0.003(3)
O4 0.038(5) 0.026(4) 0.031(5) 0.003(4) 0.007(4) 0.011(4)
O5 0.025(5) 0.071(7) 0.040(5) -0.014(5) 0.008(4) 0.016(5)
O6 0.063(6) 0.031(5) 0.029(5) 0.019(4) 0.016(4) 0.027(4)
O7 0.024(4) 0.038(5) 0.020(4) 0.008(4) 0.005(3) 0.012(4)
O8 0.067(6) 0.041(5) 0.025(4) 0.021(4) 0.027(4) 0.033(5)
O9 0.029(4) 0.028(4) 0.018(4) -0.003(3) 0.009(3) 0.006(3)
O10 0.032(4) 0.029(4) 0.025(4) 0.000(4) 0.005(4) 0.014(4)
O11 0.026(4) 0.024(4) 0.026(4) 0.002(3) 0.009(3) 0.006(3)
O12 0.021(4) 0.038(5) 0.015(4) 0.007(3) -0.007(3) 0.008(3)
O13 0.022(4) 0.024(4) 0.019(4) -0.006(3) 0.006(3) 0.008(3)
O14 0.055(6) 0.030(5) 0.032(5) 0.017(4) 0.029(4) 0.025(4)
O15 0.061(6) 0.029(4) 0.028(4) 0.012(4) 0.029(4) 0.030(4)
O16 0.032(5) 0.022(4) 0.044(5) 0.004(4) 0.010(4) -0.001(4)
O17 0.034(5) 0.042(5) 0.029(4) 0.019(4) 0.007(4) 0.018(4)
O18 0.023(4) 0.026(4) 0.023(4) 0.002(3) 0.007(3) 0.010(3)
O19 0.025(4) 0.034(4) 0.016(4) -0.001(3) 0.007(3) 0.016(3)
O20 0.056(6) 0.036(5) 0.034(5) 0.013(4) 0.019(4) 0.023(4)
O21 0.033(5) 0.061(6) 0.030(5) -0.004(5) 0.003(4) -0.008(5)
O22 0.071(6) 0.042(5) 0.020(4) 0.012(4) 0.022(4) 0.037(5)

loop_
_atom_type_symbol
_atom_type_description
_atom_type_scat_dispersion_real
_atom_type_scat_dispersion_imag
_atom_type_scat_source
C C 0.0033 0.0016 'International Tables Vol C Tables 4.2.6.8 and 6.1.1.4'
H H 0.0000 0.0000 'International Tables Vol C Tables 4.2.6.8 and 6.1.1.4'
O O 0.0106 0.0060 'International Tables Vol C Tables 4.2.6.8 and 6.1.1.4'
Sb Sb -0.5866 1.5461 'International Tables Vol C Tables 4.2.6.8 and 6.1.1.4'
Os Os -1.2165 7.6030 'International Tables Vol C Tables 4.2.6.8 and 6.1.1.4'
Cl Cl 0.1484 0.1585 'International Tables Vol C Tables 4.2.6.8 and 6.1.1.4'

loop_
_geom_angle_atom_site_label_1
_geom_angle_atom_site_label_2
_geom_angle_atom_site_label_3
_geom_angle
C2 Os1 C1 90.5(4)
C2 Os1 C3 90.1(4)
C1 Os1 C3 174.3(4)
C2 Os1 Sb1 95.4(3)
C1 Os1 Sb1 90.1(3)
C3 Os1 Sb1 84.2(3)
C2 Os1 Os3 95.2(3)
C1 Os1 Os3 93.2(3)
C3 Os1 Os3 92.4(3)
Sb1 Os1 Os3 168.89(2)
C2 Os1 Os2 154.1(3)
C1 Os1 Os2 89.7(3)
C3 Os1 Os2 92.3(3)
Sb1 Os1 Os2 110.47(2)
Os3 Os1 Os2 58.995(13)
C5 Os2 C6 98.6(5)
C5 Os2 C7 88.9(5)
C6 Os2 C7 91.3(5)
C5 Os2 C4 91.4(5)
C6 Os2 C4 89.7(5)
C7 Os2 C4 178.8(5)
C5 Os2 Os3 175.5(4)
C6 Os2 Os3 85.8(3)
C7 Os2 Os3 90.2(3)
C4 Os2 Os3 89.5(3)
C5 Os2 Os1 117.7(4)
C6 Os2 Os1 143.7(3)
C7 Os2 Os1 90.6(3)
C4 Os2 Os1 88.3(3)
Os3 Os2 Os1 57.924(13)
C10 Os3 C8 98.6(4)
C10 Os3 C9 89.5(4)
C8 Os3 C9 92.9(4)
C10 Os3 C11 89.9(4)
C8 Os3 C11 90.8(4)
C9 Os3 C11 176.3(4)
C10 Os3 Os1 98.0(3)
C8 Os3 Os1 163.3(3)
C9 Os3 Os1 88.4(3)
C11 Os3 Os1 88.0(3)
C10 Os3 Os2 161.1(3)
C8 Os3 Os2 100.3(3)
C9 Os3 Os2 89.3(3)
C11 Os3 Os2 90.1(3)
Os1 Os3 Os2 63.080(14)
C12 Os4 C13 90.4(4)
C12 Os4 C14 91.6(4)
C13 Os4 C14 174.6(4)
C12 Os4 Sb1 98.9(3)
C13 Os4 Sb1 85.5(3)
C14 Os4 Sb1 89.2(3)
C12 Os4 Os6 94.1(3)
C13 Os4 Os6 91.0(3)
C14 Os4 Os6 93.9(3)
Sb1 Os4 Os6 166.60(2)
C12 Os4 Os5 154.1(3)
C13 Os4 Os5 91.2(3)
C14 Os4 Os5 89.3(3)
Sb1 Os4 Os5 107.04(2)
Os6 Os4 Os5 60.012(14)
C20 Os5 C21 102.5(5)
C20 Os5 C22 91.2(5)
C21 Os5 C22 89.4(5)
C20 Os5 C19 93.8(4)
C21 Os5 C19 89.3(4)
C22 Os5 C19 174.9(4)
C20 Os5 Os6 152.0(3)
C21 Os5 Os6 105.4(4)
C22 Os5 Os6 88.6(3)
C19 Os5 Os6 87.0(3)
C20 Os5 Os4 93.2(3)
C21 Os5 Os4 164.2(4)
C22 Os5 Os4 91.7(3)
C19 Os5 Os4 88.2(3)
Os6 Os5 Os4 58.884(14)
C16 Os6 C17 103.7(5)
C16 Os6 C18 91.0(4)
C17 Os6 C18 88.5(4)
C16 Os6 C15 92.1(5)
C17 Os6 C15 90.3(4)
C18 Os6 C15 176.9(4)
C16 Os6 Os4 158.8(3)
C17 Os6 Os4 97.5(3)
C18 Os6 Os4 88.3(3)
C15 Os6 Os4 89.0(3)
C16 Os6 Os5 97.7(3)
C17 Os6 Os5 158.6(3)
C18 Os6 Os5 91.5(3)
C15 Os6 Os5 88.6(3)
Os4 Os6 Os5 61.104(15)
C29 Sb1 C23 99.5(4)
C29 Sb1 Os4 115.2(3)
C23 Sb1 Os4 105.7(3)
C29 Sb1 Os1 104.6(3)
C23 Sb1 Os1 104.5(2)
Os4 Sb1 Os1 124.19(3)
O1 C1 Os1 176.6(9)
O2 C2 Os1 178.3(10)
O3 C3 Os1 175.2(8)
O4 C4 Os2 175.9(10)
O5 C5 Os2 176.4(12)
O6 C6 Os2 178.2(10)
O7 C7 Os2 176.3(9)
O8 C8 Os3 179.2(9)
O9 C9 Os3 177.0(8)
O10 C10 Os3 177.4(10)
O11 C11 Os3 176.1(9)
O12 C12 Os4 176.6(9)
O13 C13 Os4 175.5(10)
O14 C14 Os4 176.2(10)
O15 C15 Os6 172.1(10)
O16 C16 Os6 179.3(10)
O17 C17 Os6 178.4(10)
O18 C18 Os6 174.7(9)
O19 C19 Os5 174.9(8)
O20 C20 Os5 177.5(10)
O21 C21 Os5 176.0(11)
O22 C22 Os5 177.1(10)
C24 C23 C28 118.9(10)
C24 C23 Sb1 123.1(8)
C28 C23 Sb1 118.0(7)
C23 C24 C25 119.8(10)
C26 C25 C24 119.1(11)
C25 C26 C27 121.5(11)
C28 C27 C26 118.7(11)
C27 C28 C23 121.9(10)
C34 C29 C30 117.9(9)
C34 C29 Sb1 120.6(7)
C30 C29 Sb1 121.5(7)
C31 C30 C29 121.0(10)
C30 C31 C32 119.9(10)
C31 C32 C33 119.4(10)
C34 C33 C32 120.7(11)
C33 C34 C29 121.0(10)
Cl1 C35 Cl2 112.8(8)

loop_
_geom_bond_atom_site_label_1
_geom_bond_atom_site_label_2
_geom_bond_distance
Os1 C2 1.899(10)
Os1 C1 1.921(10)
Os1 C3 1.937(10)
Os1 Sb1 2.6744(7)
Os1 Os3 2.8609(6)
Os1 Os2 3.0105(6)
Os2 C5 1.926(12)
Os2 C6 1.928(11)
Os2 C7 1.965(11)
Os2 C4 1.967(12)
Os2 Os3 2.8939(6)
Os3 C10 1.908(10)
Os3 C8 1.925(11)
Os3 C9 1.939(10)
Os3 C11 1.940(11)
Os4 C12 1.874(11)
Os4 C13 1.946(11)
Os4 C14 1.958(11)
Os4 Sb1 2.6391(8)
Os4 Os6 2.8498(6)
Os4 Os5 2.9143(6)
Os5 C20 1.890(11)
Os5 C21 1.909(12)
Os5 C22 1.957(11)
Os5 C19 1.959(11)
Os5 Os6 2.8832(6)
Os6 C16 1.892(11)
Os6 C17 1.899(10)
Os6 C18 1.943(10)
Os6 C15 1.959(12)
Sb1 C29 2.151(9)
Sb1 C23 2.154(10)
C1 O1 1.161(12)
C2 O2 1.143(12)
C3 O3 1.146(12)
C4 O4 1.131(13)
C5 O5 1.143(14)
C6 O6 1.106(12)
C7 O7 1.140(13)
C8 O8 1.114(12)
C9 O9 1.139(12)
C10 O10 1.143(12)
C11 O11 1.162(13)
C12 O12 1.145(12)
C13 O13 1.138(12)
C14 O14 1.109(12)
C15 O15 1.141(13)
C16 O16 1.164(13)
C17 O17 1.144(12)
C18 O18 1.151(11)
C19 O19 1.130(12)
C20 O20 1.136(13)
C21 O21 1.132(14)
C22 O22 1.129(13)
C23 C24 1.388(14)
C23 C28 1.395(14)
C24 C25 1.406(16)
C25 C26 1.377(16)
C26 C27 1.386(16)
C27 C28 1.365(15)
C29 C34 1.378(14)
C29 C30 1.407(14)
C30 C31 1.376(14)
C31 C32 1.379(15)
C32 C33 1.384(16)
C33 C34 1.371(15)
C35 Cl1 1.759(14)
C35 Cl2 1.760(14)
